data_7043990
loop_
_publ_author_name
'Lionetti, Davide'
'Day, Victor W.'
'Blakemore, James'

_publ_section_title
;
 Noncovalent immobilization and surface characterization of lanthanide
 complexes on carbon electrodes
;
_journal_name_full 'Dalton Trans.'
_journal_paper_doi 10.1039/C7DT02577G
_journal_year 2017
_chemical_formula_moiety 'C51 H75 Eu1 N4 O3'
_chemical_formula_sum 'C51 H75 Eu N4 O3'
_chemical_formula_weight 944.11
_space_group_crystal_system hexagonal
_space_group_IT_number 176
_space_group_name_Hall '-P 6c'
_space_group_name_H-M_alt 'P 63/m'
_symmetry_space_group_name_Hall '-P 6c'
_symmetry_space_group_name_H-M 'P 63/m'
_atom_sites_solution_hydrogens geom
_audit_creation_date 2017-08-16
_audit_creation_method
;
Olex2 1.2
(compiled 2017.03.28 svn.r3405 for OlexSys, GUI svn.r5337)
;
_audit_update_record
;
2017-08-16 deposited with the CCDC.
2017-08-17 downloaded from the CCDC.
;
_cell_angle_alpha 90
_cell_angle_beta 90
_cell_angle_gamma 120
_cell_formula_units_Z 4
_cell_length_a 16.2194(7)
_cell_length_b 16.2194(7)
_cell_length_c 26.9621(15)
_cell_measurement_reflns_used 9517
_cell_measurement_temperature 200(2)
_cell_measurement_theta_max 69.65
_cell_measurement_theta_min 3.15
_cell_volume 6142.6(5)
_computing_cell_refinement 'SAINT v8.34A (Bruker, 2013)'
_computing_data_collection 'APEX2 (Bruker, 2013)'
_computing_data_reduction 'SAINT v8.34A (Bruker, 2013)'
_computing_molecular_graphics 'Olex2 (Dolomanov et al., 2009)'
_computing_publication_material 'Olex2 (Dolomanov et al., 2009)'
_computing_structure_refinement 'ShelXL (Sheldrick, 2015)'
_diffrn_ambient_temperature 200.0
_diffrn_measured_fraction_theta_full 0.996
_diffrn_measured_fraction_theta_max 0.970
_diffrn_measurement_device_type 'Bruker APEX-II CCD'
_diffrn_measurement_method '\f and \w scans'
_diffrn_radiation_type CuK\a
_diffrn_radiation_wavelength 1.54178
_diffrn_reflns_av_R_equivalents 0.0593
_diffrn_reflns_av_unetI/netI 0.0274
_diffrn_reflns_Laue_measured_fraction_full 0.996
_diffrn_reflns_Laue_measured_fraction_max 0.970
_diffrn_reflns_limit_h_max 16
_diffrn_reflns_limit_h_min -19
_diffrn_reflns_limit_k_max 19
_diffrn_reflns_limit_k_min -15
_diffrn_reflns_limit_l_max 31
_diffrn_reflns_limit_l_min -31
_diffrn_reflns_number 49515
_diffrn_reflns_point_group_measured_fraction_full 0.996
_diffrn_reflns_point_group_measured_fraction_max 0.970
_diffrn_reflns_theta_full 66.000
_diffrn_reflns_theta_max 70.074
_diffrn_reflns_theta_min 3.146
_diffrn_standards_number 0
_exptl_absorpt_coefficient_mu 7.569
_exptl_absorpt_correction_T_max 0.7533
_exptl_absorpt_correction_T_min 0.5563
_exptl_absorpt_correction_type multi-scan
_exptl_absorpt_process_details
'SADABS-2014/5 (Bruker,2014/5) was used for absorption correction. wR2(int) was 0.1688 before and 0.0758 after correction. The Ratio of minimum to maximum transmission is 0.7385. The \l/2 correction factor is 0.00150.'
_exptl_crystal_colour yellow
_exptl_crystal_density_diffrn 1.021
_exptl_crystal_description Hexagonal
_exptl_crystal_F_000 1984
_exptl_crystal_size_max 0.09
_exptl_crystal_size_mid 0.09
_exptl_crystal_size_min 0.035
_refine_diff_density_max 0.887
_refine_diff_density_min -1.170
_refine_diff_density_rms 0.073
_refine_ls_extinction_method none
_refine_ls_goodness_of_fit_ref 1.146
_refine_ls_hydrogen_treatment constr
_refine_ls_matrix_type full
_refine_ls_number_parameters 200
_refine_ls_number_reflns 3877
_refine_ls_number_restraints 6
_refine_ls_restrained_S_all 1.146
_refine_ls_R_factor_all 0.0526
_refine_ls_R_factor_gt 0.0482
_refine_ls_shift/su_max 0.001
_refine_ls_shift/su_mean 0.000
_refine_ls_structure_factor_coef Fsqd
_refine_ls_weighting_details 'w=1/[\s^2^(Fo^2^)+(0.0298P)^2^+15.2378P] where P=(Fo^2^+2Fc^2^)/3'
_refine_ls_weighting_scheme calc
_refine_ls_wR_factor_gt 0.1107
_refine_ls_wR_factor_ref 0.1126
_reflns_Friedel_coverage 0.000
_reflns_number_gt 3536
_reflns_number_total 3877
_reflns_threshold_expression 'I > 2\s(I)'
_cod_data_source_file c7dt02577g2.cif
_cod_data_source_block L(tBu)Eu
_cod_original_cell_volume 6142.6(6)
_cod_database_code 7043990
_shelx_shelxl_version_number 2014/7
_shelx_space_group_comment
;
The symmetry employed for this shelxl refinement is uniquely defined
by the following loop, which should always be used as a source of
symmetry information in preference to the above space-group names.
They are only intended as comments.
;
_shelx_estimated_absorpt_t_max 0.778
_shelx_estimated_absorpt_t_min 0.549
_olex2_refinement_description
;
1. Fixed Uiso
 At 1.2 times of:
  All C(H) groups, All C(H,H) groups
 At 1.5 times of:
  All C(H,H,H) groups
2. Uiso/Uaniso restraints and constraints
Uanis(C15) = Uanis(C15A)
Uanis(C16) = Uanis(C16A)
Uanis(C17) = Uanis(C17A)
Uanis(C14) = Uanis(C14A)
3. Same fragment restrains
{C14, C15, C16, C17} sigma for 1-2: 0.02, 1-3: 0.04
as
{C14A, C15A, C16A, C17A}
4. Others
 Sof(C14A)=Sof(C15A)=Sof(H15D)=Sof(H15E)=Sof(H15F)=Sof(C16A)=Sof(H16D)=
 Sof(H16E)=Sof(H16F)=Sof(C17A)=Sof(H17D)=Sof(H17E)=Sof(H17F)=1-FVAR(1)
 Sof(C14)=Sof(C15)=Sof(H15A)=Sof(H15B)=Sof(H15C)=Sof(C16)=Sof(H16A)=Sof(H16B)=
 Sof(H16C)=Sof(C17)=Sof(H17A)=Sof(H17B)=Sof(H17C)=FVAR(1)
5.a Secondary CH2 refined with riding coordinates:
 C1(H1A,H1B), C2(H2A,H2B)
5.b Aromatic/amide H refined with riding coordinates:
 C3(H3), C7(H7), C9(H9)
5.c Idealised Me refined as rotating group:
 C11(H11A,H11B,H11C), C12(H12A,H12B,H12C), C13(H13A,H13B,H13C), C15(H15A,H15B,
 H15C), C16(H16A,H16B,H16C), C17(H17A,H17B,H17C), C15A(H15D,H15E,H15F),
 C16A(H16D,H16E,H16F), C17A(H17D,H17E,H17F)
;
_olex2_submission_special_instructions 'No special instructions were received'

loop_
_space_group_symop_operation_xyz
'x, y, z'
'-y, x-y, z'
'-x+y, -x, z'
'-x, -y, z+1/2'
'y, -x+y, z+1/2'
'x-y, x, z+1/2'
'-x, -y, -z'
'y, -x+y, -z'
'x-y, x, -z'
'x, y, -z-1/2'
'-y, x-y, -z-1/2'
'-x+y, -x, -z-1/2'

loop_
_atom_site_label
_atom_site_type_symbol
_atom_site_fract_x
_atom_site_fract_y
_atom_site_fract_z
_atom_site_U_iso_or_equiv
_atom_site_adp_type
_atom_site_occupancy
_atom_site_site_symmetry_order
_atom_site_calc_flag
_atom_site_refinement_flags_posn
_atom_site_refinement_flags_adp
_atom_site_refinement_flags_occupancy
_atom_site_disorder_assembly
_atom_site_disorder_group
Eu1 Eu 1.6667 1.3333 0.48363(2) 0.02681(13) Uani 1 3 d S T P . .
O1 O 1.53277(18) 1.25844(18) 0.43996(11) 0.0356(6) Uani 1 1 d . . . . .
N1 N 1.6667 1.3333 0.5875(2) 0.0382(13) Uani 1 3 d S T P . .
N2 N 1.5591(2) 1.1724(2) 0.52286(12) 0.0329(7) Uani 1 1 d . . . . .
C1 C 1.5976(3) 1.2360(3) 0.60536(16) 0.0413(10) Uani 1 1 d . . . . .
H1A H 1.5336 1.2292 0.6078 0.050 Uiso 1 1 calc R . . . .
H1B H 1.6165 1.2267 0.6389 0.050 Uiso 1 1 calc R . . . .
C2 C 1.5936(3) 1.1607(3) 0.57074(16) 0.0395(10) Uani 1 1 d . . . . .
H2A H 1.6577 1.1682 0.5671 0.047 Uiso 1 1 calc R . . . .
H2B H 1.5501 1.0965 0.5842 0.047 Uiso 1 1 calc R . . . .
C3 C 1.4792(3) 1.1022(3) 0.50693(15) 0.0348(9) Uani 1 1 d . . . . .
H3 H 1.4537 1.0449 0.5256 0.042 Uiso 1 1 calc R . . . .
C4 C 1.4241(3) 1.1002(3) 0.46429(15) 0.0323(8) Uani 1 1 d . . . . .
C5 C 1.4528(3) 1.1797(3) 0.43304(15) 0.0309(8) Uani 1 1 d . . . . .
C6 C 1.3889(3) 1.1726(3) 0.39437(15) 0.0317(8) Uani 1 1 d . . . . .
C7 C 1.3025(3) 1.0886(3) 0.39000(17) 0.0395(10) Uani 1 1 d . . . . .
H7 H 1.2609 1.0842 0.3640 0.047 Uiso 1 1 calc R . . . .
C8 C 1.2724(3) 1.0090(3) 0.42169(17) 0.0402(10) Uani 1 1 d . . . . .
C9 C 1.3357(3) 1.0168(3) 0.45797(16) 0.0387(10) Uani 1 1 d . . . . .
H9 H 1.3191 0.9642 0.4793 0.046 Uiso 1 1 calc R . . . .
C10 C 1.4158(3) 1.2571(3) 0.35931(16) 0.0360(9) Uani 1 1 d . . . . .
C11 C 1.4301(4) 1.3438(3) 0.38905(19) 0.0500(12) Uani 1 1 d . . . . .
H11A H 1.3719 1.3274 0.4076 0.075 Uiso 1 1 calc GR . . . .
H11B H 1.4445 1.3965 0.3663 0.075 Uiso 1 1 calc GR . . . .
H11C H 1.4832 1.3631 0.4123 0.075 Uiso 1 1 calc GR . . . .
C12 C 1.5075(3) 1.2816(4) 0.33068(19) 0.0523(12) Uani 1 1 d . . . . .
H12A H 1.5587 1.2949 0.3543 0.078 Uiso 1 1 calc GR . . . .
H12B H 1.5261 1.3378 0.3099 0.078 Uiso 1 1 calc GR . . . .
H12C H 1.4961 1.2277 0.3096 0.078 Uiso 1 1 calc GR . . . .
C13 C 1.3382(3) 1.2352(3) 0.32065(18) 0.0511(12) Uani 1 1 d . . . . .
H13A H 1.3324 1.1847 0.2985 0.077 Uiso 1 1 calc GR . . . .
H13B H 1.3553 1.2927 0.3013 0.077 Uiso 1 1 calc GR . . . .
H13C H 1.2774 1.2142 0.3375 0.077 Uiso 1 1 calc GR . . . .
C14 C 1.1788(7) 0.9189(7) 0.4118(3) 0.0458(19) Uani 0.717(6) 1 d D . . A 1
C15 C 1.1539(5) 0.8463(5) 0.4538(3) 0.060(2) Uani 0.717(6) 1 d D . . A 1
H15A H 1.2029 0.8279 0.4559 0.090 Uiso 0.717(6) 1 calc GR . . A 1
H15B H 1.0920 0.7899 0.4471 0.090 Uiso 0.717(6) 1 calc GR . . A 1
H15C H 1.1510 0.8749 0.4853 0.090 Uiso 0.717(6) 1 calc GR . . A 1
C16 C 1.1818(5) 0.8723(5) 0.3632(3) 0.0625(19) Uani 0.717(6) 1 d D . . A 1
H16A H 1.1960 0.9172 0.3358 0.094 Uiso 0.717(6) 1 calc GR . . A 1
H16B H 1.1200 0.8151 0.3574 0.094 Uiso 0.717(6) 1 calc GR . . A 1
H16C H 1.2315 0.8547 0.3650 0.094 Uiso 0.717(6) 1 calc GR . . A 1
C17 C 1.0983(5) 0.9435(6) 0.4096(4) 0.068(3) Uani 0.717(6) 1 d D . . A 1
H17A H 1.0944 0.9705 0.4414 0.102 Uiso 0.717(6) 1 calc GR . . A 1
H17B H 1.0376 0.8856 0.4028 0.102 Uiso 0.717(6) 1 calc GR . . A 1
H17C H 1.1119 0.9900 0.3831 0.102 Uiso 0.717(6) 1 calc GR . . A 1
C14A C 1.163(2) 0.9244(19) 0.4233(8) 0.0458(19) Uani 0.283(6) 1 d D . . A 2
C15A C 1.1097(11) 0.9252(11) 0.4700(7) 0.060(2) Uani 0.283(6) 1 d D . . A 2
H15D H 1.1391 0.9146 0.4992 0.090 Uiso 0.283(6) 1 calc GR . . A 2
H15E H 1.0430 0.8745 0.4677 0.090 Uiso 0.283(6) 1 calc GR . . A 2
H15F H 1.1128 0.9869 0.4729 0.090 Uiso 0.283(6) 1 calc GR . . A 2
C16A C 1.1685(12) 0.8338(12) 0.4157(9) 0.0625(19) Uani 0.283(6) 1 d D . . A 2
H16D H 1.2064 0.8407 0.3861 0.094 Uiso 0.283(6) 1 calc GR . . A 2
H16E H 1.1041 0.7793 0.4115 0.094 Uiso 0.283(6) 1 calc GR . . A 2
H16F H 1.1984 0.8232 0.4448 0.094 Uiso 0.283(6) 1 calc GR . . A 2
C17A C 1.1090(16) 0.9340(17) 0.3785(9) 0.068(3) Uani 0.283(6) 1 d D . . A 2
H17D H 1.0424 0.8828 0.3795 0.102 Uiso 0.283(6) 1 calc GR . . A 2
H17E H 1.1386 0.9296 0.3477 0.102 Uiso 0.283(6) 1 calc GR . . A 2
H17F H 1.1118 0.9957 0.3799 0.102 Uiso 0.283(6) 1 calc GR . . A 2

loop_
_atom_site_aniso_label
_atom_site_aniso_U_11
_atom_site_aniso_U_22
_atom_site_aniso_U_33
_atom_site_aniso_U_23
_atom_site_aniso_U_13
_atom_site_aniso_U_12
Eu1 0.02486(14) 0.02486(14) 0.0307(2) 0.000 0.000 0.01243(7)
O1 0.0302(14) 0.0257(13) 0.0429(17) 0.0070(12) -0.0055(12) 0.0080(11)
N1 0.044(2) 0.044(2) 0.027(3) 0.000 0.000 0.0219(10)
N2 0.0362(17) 0.0291(17) 0.0336(19) 0.0050(14) -0.0009(15) 0.0164(14)
C1 0.049(2) 0.041(2) 0.033(2) 0.0069(19) 0.0004(19) 0.022(2)
C2 0.039(2) 0.038(2) 0.040(2) 0.0074(19) -0.0049(19) 0.0183(19)
C3 0.036(2) 0.030(2) 0.038(2) 0.0048(17) 0.0014(18) 0.0160(17)
C4 0.032(2) 0.0282(19) 0.037(2) 0.0006(17) -0.0016(17) 0.0146(16)
C5 0.0282(19) 0.030(2) 0.035(2) 0.0003(16) 0.0006(16) 0.0153(16)
C6 0.0305(19) 0.0279(19) 0.037(2) -0.0025(16) -0.0032(17) 0.0145(16)
C7 0.034(2) 0.039(2) 0.043(3) -0.0064(19) -0.0101(19) 0.0170(19)
C8 0.033(2) 0.029(2) 0.051(3) -0.0027(19) -0.0057(19) 0.0097(18)
C9 0.037(2) 0.028(2) 0.045(3) 0.0038(18) 0.0014(19) 0.0118(18)
C10 0.035(2) 0.033(2) 0.039(2) 0.0030(18) -0.0034(18) 0.0161(18)
C11 0.062(3) 0.041(2) 0.053(3) 0.004(2) -0.008(2) 0.030(2)
C12 0.046(3) 0.055(3) 0.049(3) 0.013(2) 0.006(2) 0.020(2)
C13 0.050(3) 0.047(3) 0.048(3) 0.005(2) -0.012(2) 0.018(2)
C14 0.030(4) 0.034(3) 0.061(5) -0.002(3) -0.002(3) 0.007(2)
C15 0.035(3) 0.032(3) 0.096(6) 0.006(3) 0.002(3) 0.004(3)
C16 0.037(3) 0.045(4) 0.083(5) -0.021(4) -0.010(3) 0.003(3)
C17 0.030(3) 0.040(3) 0.121(9) 0.009(6) -0.007(5) 0.008(2)
C14A 0.030(4) 0.034(3) 0.061(5) -0.002(3) -0.002(3) 0.007(2)
C15A 0.035(3) 0.032(3) 0.096(6) 0.006(3) 0.002(3) 0.004(3)
C16A 0.037(3) 0.045(4) 0.083(5) -0.021(4) -0.010(3) 0.003(3)
C17A 0.030(3) 0.040(3) 0.121(9) 0.009(6) -0.007(5) 0.008(2)

loop_
_atom_type_symbol
_atom_type_description
_atom_type_scat_dispersion_real
_atom_type_scat_dispersion_imag
_atom_type_scat_source
C C 0.0181 0.0091 'International Tables Vol C Tables 4.2.6.8 and 6.1.1.4'
H H 0.0000 0.0000 'International Tables Vol C Tables 4.2.6.8 and 6.1.1.4'
Eu Eu -8.9294 11.1857 'International Tables Vol C Tables 4.2.6.8 and 6.1.1.4'
N N 0.0311 0.0180 'International Tables Vol C Tables 4.2.6.8 and 6.1.1.4'
O O 0.0492 0.0322 'International Tables Vol C Tables 4.2.6.8 and 6.1.1.4'

loop_
_geom_angle_atom_site_label_1
_geom_angle_atom_site_label_2
_geom_angle_atom_site_label_3
_geom_angle
_geom_angle_site_symmetry_1
_geom_angle_site_symmetry_3
O1 Eu1 O1 94.54(10) 2_865 .
O1 Eu1 O1 94.54(10) 2_865 3_785
O1 Eu1 O1 94.54(10) . 3_785
O1 Eu1 N1 121.99(7) 2_865 .
O1 Eu1 N1 121.98(7) . .
O1 Eu1 N1 121.99(7) 3_785 .
O1 Eu1 N2 164.99(11) 2_865 3_785
O1 Eu1 N2 164.99(10) 3_785 .
O1 Eu1 N2 91.18(11) 3_785 2_865
O1 Eu1 N2 91.18(11) . 3_785
O1 Eu1 N2 164.99(10) . 2_865
O1 Eu1 N2 71.15(10) . .
O1 Eu1 N2 71.15(10) 3_785 3_785
O1 Eu1 N2 91.18(11) 2_865 .
O1 Eu1 N2 71.15(10) 2_865 2_865
N2 Eu1 N1 65.33(7) . .
N2 Eu1 N1 65.33(7) 3_785 .
N2 Eu1 N1 65.33(7) 2_865 .
N2 Eu1 N2 103.80(9) . 3_785
N2 Eu1 N2 103.81(9) 2_865 .
N2 Eu1 N2 103.81(9) 2_865 3_785
C5 O1 Eu1 146.6(2) . .
C1 N1 Eu1 108.9(3) . .
C1 N1 Eu1 108.9(3) 2_865 .
C1 N1 Eu1 108.9(3) 3_785 .
C1 N1 C1 110.0(3) . 3_785
C1 N1 C1 110.0(3) 2_865 3_785
C1 N1 C1 110.0(3) 2_865 .
C2 N2 Eu1 113.1(2) . .
C3 N2 Eu1 129.5(3) . .
C3 N2 C2 117.3(3) . .
N1 C1 H1A 109.4 . .
N1 C1 H1B 109.4 . .
N1 C1 C2 111.3(4) . .
H1A C1 H1B 108.0 . .
C2 C1 H1A 109.4 . .
C2 C1 H1B 109.4 . .
N2 C2 C1 107.9(3) . .
N2 C2 H2A 110.1 . .
N2 C2 H2B 110.1 . .
C1 C2 H2A 110.1 . .
C1 C2 H2B 110.1 . .
H2A C2 H2B 108.4 . .
N2 C3 H3 116.0 . .
N2 C3 C4 128.1(4) . .
C4 C3 H3 116.0 . .
C5 C4 C3 122.5(3) . .
C9 C4 C3 116.1(4) . .
C9 C4 C5 121.3(4) . .
O1 C5 C4 121.6(4) . .
O1 C5 C6 120.6(3) . .
C4 C5 C6 117.8(3) . .
C5 C6 C10 120.3(3) . .
C7 C6 C5 118.4(4) . .
C7 C6 C10 121.3(4) . .
C6 C7 H7 117.9 . .
C6 C7 C8 124.3(4) . .
C8 C7 H7 117.9 . .
C7 C8 C14 119.8(5) . .
C7 C8 C14A 121.5(9) . .
C9 C8 C7 116.3(4) . .
C9 C8 C14 123.7(5) . .
C9 C8 C14A 120.8(9) . .
C4 C9 H9 119.0 . .
C8 C9 C4 121.9(4) . .
C8 C9 H9 119.0 . .
C6 C10 C12 110.2(3) . .
C11 C10 C6 110.0(4) . .
C11 C10 C12 110.0(4) . .
C13 C10 C6 112.2(3) . .
C13 C10 C11 107.4(4) . .
C13 C10 C12 107.1(4) . .
C10 C11 H11A 109.5 . .
C10 C11 H11B 109.5 . .
C10 C11 H11C 109.5 . .
H11A C11 H11B 109.5 . .
H11A C11 H11C 109.5 . .
H11B C11 H11C 109.5 . .
C10 C12 H12A 109.5 . .
C10 C12 H12B 109.5 . .
C10 C12 H12C 109.5 . .
H12A C12 H12B 109.5 . .
H12A C12 H12C 109.5 . .
H12B C12 H12C 109.5 . .
C10 C13 H13A 109.5 . .
C10 C13 H13B 109.5 . .
C10 C13 H13C 109.5 . .
H13A C13 H13B 109.5 . .
H13A C13 H13C 109.5 . .
H13B C13 H13C 109.5 . .
C8 C14 C15 111.3(7) . .
C8 C14 C16 111.3(6) . .
C8 C14 C17 109.0(6) . .
C15 C14 C17 107.1(7) . .
C16 C14 C15 108.4(7) . .
C16 C14 C17 109.5(8) . .
C14 C15 H15A 109.5 . .
C14 C15 H15B 109.5 . .
C14 C15 H15C 109.5 . .
H15A C15 H15B 109.5 . .
H15A C15 H15C 109.5 . .
H15B C15 H15C 109.5 . .
C14 C16 H16A 109.5 . .
C14 C16 H16B 109.5 . .
C14 C16 H16C 109.5 . .
H16A C16 H16B 109.5 . .
H16A C16 H16C 109.5 . .
H16B C16 H16C 109.5 . .
C14 C17 H17A 109.5 . .
C14 C17 H17B 109.5 . .
C14 C17 H17C 109.5 . .
H17A C17 H17B 109.5 . .
H17A C17 H17C 109.5 . .
H17B C17 H17C 109.5 . .
C15A C14A C8 113.7(16) . .
C15A C14A C17A 107.0(18) . .
C16A C14A C8 104.2(15) . .
C16A C14A C15A 114.9(18) . .
C16A C14A C17A 107.5(18) . .
C17A C14A C8 109.4(17) . .
C14A C15A H15D 109.5 . .
C14A C15A H15E 109.5 . .
C14A C15A H15F 109.5 . .
H15D C15A H15E 109.5 . .
H15D C15A H15F 109.5 . .
H15E C15A H15F 109.5 . .
C14A C16A H16D 109.5 . .
C14A C16A H16E 109.5 . .
C14A C16A H16F 109.5 . .
H16D C16A H16E 109.5 . .
H16D C16A H16F 109.5 . .
H16E C16A H16F 109.5 . .
C14A C17A H17D 109.5 . .
C14A C17A H17E 109.5 . .
C14A C17A H17F 109.5 . .
H17D C17A H17E 109.5 . .
H17D C17A H17F 109.5 . .
H17E C17A H17F 109.5 . .

loop_
_geom_bond_atom_site_label_1
_geom_bond_atom_site_label_2
_geom_bond_distance
_geom_bond_site_symmetry_2
Eu1 O1 2.223(3) 2_865
Eu1 O1 2.223(3) .
Eu1 O1 2.223(3) 3_785
Eu1 N1 2.800(6) .
Eu1 N2 2.534(3) .
Eu1 N2 2.534(3) 3_785
Eu1 N2 2.534(3) 2_865
O1 C5 1.301(4) .
N1 C1 1.487(5) .
N1 C1 1.487(5) 2_865
N1 C1 1.487(4) 3_785
N2 C2 1.456(5) .
N2 C3 1.299(5) .
C1 H1A 0.9900 .
C1 H1B 0.9900 .
C1 C2 1.512(6) .
C2 H2A 0.9900 .
C2 H2B 0.9900 .
C3 H3 0.9500 .
C3 C4 1.446(6) .
C4 C5 1.410(5) .
C4 C9 1.405(5) .
C5 C6 1.434(5) .
C6 C7 1.386(5) .
C6 C10 1.538(5) .
C7 H7 0.9500 .
C7 C8 1.416(6) .
C8 C9 1.377(6) .
C8 C14 1.514(11) .
C8 C14A 1.61(3) .
C9 H9 0.9500 .
C10 C11 1.533(6) .
C10 C12 1.541(6) .
C10 C13 1.532(6) .
C11 H11A 0.9800 .
C11 H11B 0.9800 .
C11 H11C 0.9800 .
C12 H12A 0.9800 .
C12 H12B 0.9800 .
C12 H12C 0.9800 .
C13 H13A 0.9800 .
C13 H13B 0.9800 .
C13 H13C 0.9800 .
C14 C15 1.535(11) .
C14 C16 1.527(11) .
C14 C17 1.546(9) .
C15 H15A 0.9800 .
C15 H15B 0.9800 .
C15 H15C 0.9800 .
C16 H16A 0.9800 .
C16 H16B 0.9800 .
C16 H16C 0.9800 .
C17 H17A 0.9800 .
C17 H17B 0.9800 .
C17 H17C 0.9800 .
C14A C15A 1.529(18) .
C14A C16A 1.531(19) .
C14A C17A 1.544(18) .
C15A H15D 0.9800 .
C15A H15E 0.9800 .
C15A H15F 0.9800 .
C16A H16D 0.9800 .
C16A H16E 0.9800 .
C16A H16F 0.9800 .
C17A H17D 0.9800 .
C17A H17E 0.9800 .
C17A H17F 0.9800 .

loop_
_geom_torsion_atom_site_label_1
_geom_torsion_atom_site_label_2
_geom_torsion_atom_site_label_3
_geom_torsion_atom_site_label_4
_geom_torsion
_geom_torsion_site_symmetry_1
Eu1 O1 C5 C4 4.1(7) .
Eu1 O1 C5 C6 -178.6(3) .
Eu1 N1 C1 C2 33.5(4) .
Eu1 N2 C2 C1 61.0(4) .
Eu1 N2 C3 C4 -7.0(6) .
O1 C5 C6 C7 -177.0(4) .
O1 C5 C6 C10 2.2(6) .
N1 C1 C2 N2 -63.0(4) .
N2 C3 C4 C5 -0.1(7) .
N2 C3 C4 C9 -174.8(4) .
C1 N1 C1 C2 -85.8(6) 2_865
C1 N1 C1 C2 152.9(4) 3_785
C2 N2 C3 C4 171.5(4) .
C3 N2 C2 C1 -117.7(4) .
C3 C4 C5 O1 2.7(6) .
C3 C4 C5 C6 -174.7(4) .
C3 C4 C9 C8 173.8(4) .
C4 C5 C6 C7 0.4(6) .
C4 C5 C6 C10 179.6(4) .
C5 C4 C9 C8 -1.0(7) .
C5 C6 C7 C8 0.7(6) .
C5 C6 C10 C11 -60.6(5) .
C5 C6 C10 C12 60.8(5) .
C5 C6 C10 C13 180.0(4) .
C6 C7 C8 C9 -1.9(7) .
C6 C7 C8 C14 -176.7(5) .
C6 C7 C8 C14A 165.0(9) .
C7 C6 C10 C11 118.5(4) .
C7 C6 C10 C12 -120.1(4) .
C7 C6 C10 C13 -0.9(6) .
C7 C8 C9 C4 2.0(7) .
C7 C8 C14 C15 -173.0(5) .
C7 C8 C14 C16 65.9(8) .
C7 C8 C14 C17 -55.0(9) .
C7 C8 C14A C15A -106.2(15) .
C7 C8 C14A C16A 127.9(12) .
C7 C8 C14A C17A 13.3(18) .
C9 C4 C5 O1 177.1(4) .
C9 C4 C5 C6 -0.3(6) .
C9 C8 C14 C15 12.5(8) .
C9 C8 C14 C16 -108.6(7) .
C9 C8 C14 C17 130.5(7) .
C9 C8 C14A C15A 60.1(17) .
C9 C8 C14A C16A -65.8(15) .
C9 C8 C14A C17A 179.6(12) .
C10 C6 C7 C8 -178.5(4) .
C14 C8 C9 C4 176.6(5) .
C14A C8 C9 C4 -165.0(9) .

loop_
_smtbx_masks_void_nr
_smtbx_masks_void_average_x
_smtbx_masks_void_average_y
_smtbx_masks_void_average_z
_smtbx_masks_void_volume
_smtbx_masks_void_count_electrons
1 -0.230 -0.663 0.250 903.7 199.9
2 -0.817 -0.647 0.750 903.7 191.0
